data_1570575
loop_
_publ_author_name
'Hauser, Adrian'
'M&#xfc;nzfeld, Luca'
'Uhlmann, Cedric'
'Lebedkin, Sergei'
'Schlittenhardt, S&#xf6;ren'
'Ruan, Ting-Ting'
'Kappes, Manfred M.'
'Ruben, Mario'
'Roesky, Peter W.'

_publ_section_title
;
 It's not just the size that matters: crystal engineering of
 lanthanide-based coordination polymers.
;
_journal_issue 4
_journal_name_full 'Chemical science'
_journal_page_first 1338
_journal_page_last 1347
_journal_paper_doi 10.1039/d3sc03746k
_journal_volume 15
_journal_year 2024
_chemical_formula_moiety 'C52 H95 K La Si4'
_chemical_formula_sum 'C52 H96 K La Si4'
_chemical_formula_weight 1011.65
_space_group_crystal_system monoclinic
_space_group_IT_number 14
_space_group_name_Hall '-P 2yn'
_space_group_name_H-M_alt 'P 1 21/n 1'
_atom_sites_solution_hydrogens geom
_atom_sites_solution_primary dual
_audit_creation_date 2021-09-30
_audit_creation_method
;
Olex2 1.5
(compiled 2021.08.20 svn.r13c46975 for OlexSys, GUI svn.r6405)
;
_audit_update_record
;
2023-07-19 deposited with the CCDC.	2023-12-06 downloaded from the CCDC.
;
_cell_angle_alpha 90
_cell_angle_beta 97.134(2)
_cell_angle_gamma 90
_cell_formula_units_Z 4
_cell_length_a 14.9492(4)
_cell_length_b 17.4712(5)
_cell_length_c 21.5754(5)
_cell_measurement_reflns_used 36809
_cell_measurement_temperature 180
_cell_measurement_theta_max 31.78
_cell_measurement_theta_min 1.90
_cell_volume 5591.4(3)
_computing_cell_refinement
;
X-Area Recipe 1.34.0.0 (STOE, 2019)
;
_computing_data_collection
;
X-Area Pilatus3_SV 1.31.154.0 (STOE, 2019)
;
_computing_data_reduction
;
X-Area Integrate 1.77.0.0 (STOE, 2019)
X-Area LANA 1.77.1.0 (STOE, 2019)
;
_computing_molecular_graphics 'Olex2 1.5 (Dolomanov et al., 2009)'
_computing_publication_material
;
STOE & Cie GmbH, X-Area, software package for collecting single-crystal or
multi-domain crystal data on STOE area-detector diffractometers, for image 
processing, for the correction and scaling of reflection intensities and 
for outlier rejection, version 1.88, Darmstadt 2019
;
_computing_structure_refinement 'SHELXL 2018/3 (Sheldrick, 2015)'
_computing_structure_solution 'SHELXT  (Sheldrick, 2015)'
_diffrn_ambient_temperature 180
_diffrn_detector Pilatus300K
_diffrn_detector_area_resol_mean 5.81
_diffrn_detector_type 'DECTRIS PILATUS 300K'
_diffrn_measured_fraction_theta_full 0.995
_diffrn_measured_fraction_theta_max 0.869
_diffrn_measurement_details
;
 381 frames, detector distance = 60 mm
;
_diffrn_measurement_device 'Eulerian 4-circle diffractometer'
_diffrn_measurement_device_type 'STOE STADIVARI'
_diffrn_measurement_method 'rotation method, \w scans'
_diffrn_radiation_collimation '0.6 mm diameter'
_diffrn_radiation_monochromator 'multilayer optics'
_diffrn_radiation_polarisn_norm 0
_diffrn_radiation_probe x-ray
_diffrn_radiation_type 'Mo K\a'
_diffrn_radiation_wavelength 0.71073
_diffrn_reflns_av_R_equivalents 0.0336
_diffrn_reflns_av_unetI/netI 0.0589
_diffrn_reflns_Laue_measured_fraction_full 0.995
_diffrn_reflns_Laue_measured_fraction_max 0.869
_diffrn_reflns_limit_h_max 20
_diffrn_reflns_limit_h_min -21
_diffrn_reflns_limit_k_max 23
_diffrn_reflns_limit_k_min -25
_diffrn_reflns_limit_l_max 32
_diffrn_reflns_limit_l_min -25
_diffrn_reflns_number 39321
_diffrn_reflns_point_group_measured_fraction_full 0.995
_diffrn_reflns_point_group_measured_fraction_max 0.869
_diffrn_reflns_theta_full 25.242
_diffrn_reflns_theta_max 31.843
_diffrn_reflns_theta_min 2.231
_diffrn_source 'Mo GeniX 3D HF'
_diffrn_source_current 1.000
_diffrn_source_power 0.050
_diffrn_source_voltage 50
_exptl_absorpt_coefficient_mu 0.955
_exptl_absorpt_correction_T_max 0.9452
_exptl_absorpt_correction_T_min 0.1680
_exptl_absorpt_correction_type multi-scan
_exptl_absorpt_process_details
;
STOE X-Red32, absorption correction by Gaussian integration, analogous to
P. Coppens, "The Evaluation of Absorption and Extinction in Single-Crystal
Structure Analysis", published in: F. R. Ahmed (Editor), "Crystallographic
Computing", Munksgaard, Copenhagen (1970), 255 - 270. Afterwards scaling of
reflection intensities was performed within STOE LANA. J. Koziskova, F. Hahn,
J. Richter, J. Kozisek, Acta Chimica Slovaca, vol. 9, no. 2, 2016, pp. 136-140.
;
_exptl_crystal_colour orange
_exptl_crystal_colour_primary orange
_exptl_crystal_density_diffrn 1.202
_exptl_crystal_density_method 'not measured'
_exptl_crystal_description rods
_exptl_crystal_F_000 2160
_exptl_crystal_size_max 0.23
_exptl_crystal_size_mid 0.145
_exptl_crystal_size_min 0.069
_refine_diff_density_max 1.167
_refine_diff_density_min -0.918
_refine_diff_density_rms 0.114
_refine_ls_extinction_method none
_refine_ls_goodness_of_fit_ref 1.019
_refine_ls_hydrogen_treatment constr
_refine_ls_matrix_type full
_refine_ls_number_parameters 547
_refine_ls_number_reflns 16651
_refine_ls_number_restraints 0
_refine_ls_restrained_S_all 1.019
_refine_ls_R_factor_all 0.0750
_refine_ls_R_factor_gt 0.0433
_refine_ls_shift/su_max 0.003
_refine_ls_shift/su_mean 0.000
_refine_ls_structure_factor_coef Fsqd
_refine_ls_weighting_details 'w=1/[\s^2^(Fo^2^)+(0.0493P)^2^+5.6126P] where P=(Fo^2^+2Fc^2^)/3'
_refine_ls_weighting_scheme calc
_refine_ls_wR_factor_gt 0.0967
_refine_ls_wR_factor_ref 0.1079
_reflns_Friedel_coverage 0.000
_reflns_number_gt 12095
_reflns_number_total 16651
_reflns_threshold_expression 'I > 2\s(I)'
_cod_data_source_file d3sc03746k2.cif
_cod_data_source_block lmm200
_cod_depositor_comments 'Adding full bibliography for 1570572--1570581.cif.'
_cod_database_code 1570575
_shelx_shelxl_version_number 2018/3
_shelx_space_group_comment
;
The symmetry employed for this shelxl refinement is uniquely defined
by the following loop, which should always be used as a source of
symmetry information in preference to the above space-group names.
They are only intended as comments.
;
_shelx_estimated_absorpt_t_max 0.937
_shelx_estimated_absorpt_t_min 0.810
_olex2_refinement_description
;
1. Fixed Uiso
 At 1.2 times of:
  All C(H) groups
 At 1.5 times of:
  All C(H,H,H) groups
2.a Ternary CH refined with riding coordinates:
 C20(H20), C50(H50), C29(H29), C44(H44), C32(H32), C26(H26), C41(H41),
 C35(H35), C38(H38), C17(H17), C47(H47), C23(H23)
2.b Aromatic/amide H refined with riding coordinates:
 C15(H15), C10(H10), C6(H6), C7(H7), C14(H14), C8(H8), C11(H11), C5(H5),
 C13(H13), C2(H2), C16(H16), C3(H3)
2.c Idealised Me refined as rotating group:
 C52(H52A,H52B,H52C), C30(H30A,H30B,H30C), C22(H22A,H22B,H22C), C21(H21A,H21B,
 H21C), C27(H27A,H27B,H27C), C43(H43A,H43B,H43C), C33(H33A,H33B,H33C), C31(H31A,
 H31B,H31C), C18(H18A,H18B,H18C), C36(H36A,H36B,H36C), C51(H51A,H51B,H51C),
 C39(H39A,H39B,H39C), C46(H46A,H46B,H46C), C49(H49A,H49B,H49C), C48(H48A,H48B,
 H48C), C28(H28A,H28B,H28C), C24(H24A,H24B,H24C), C34(H34A,H34B,H34C), C40(H40A,
 H40B,H40C), C19(H19A,H19B,H19C), C42(H42A,H42B,H42C), C25(H25A,H25B,H25C),
 C37(H37A,H37B,H37C), C45(H45A,H45B,H45C)
;
_olex2_submission_special_instructions 'No special instructions were received'

loop_
_space_group_symop_operation_xyz
'x, y, z'
'-x+1/2, y+1/2, -z+1/2'
'-x, -y, -z'
'x-1/2, -y-1/2, z-1/2'

loop_
_atom_site_label
_atom_site_type_symbol
_atom_site_fract_x
_atom_site_fract_y
_atom_site_fract_z
_atom_site_U_iso_or_equiv
_atom_site_adp_type
_atom_site_occupancy
_atom_site_site_symmetry_order
_atom_site_calc_flag
_atom_site_refinement_flags_posn
_atom_site_refinement_flags_adp
_atom_site_refinement_flags_occupancy
_atom_site_disorder_assembly
_atom_site_disorder_group
La1 La 0.68797(2) 0.49052(2) 0.26616(2) 0.01452(4) Uani 1 1 d . . . . .
Si1 Si 0.46578(6) 0.32292(5) 0.21069(4) 0.02341(17) Uani 1 1 d . . . . .
Si2 Si 0.72409(6) 0.46653(5) 0.47318(4) 0.02579(18) Uani 1 1 d . . . . .
Si4 Si 0.87955(6) 0.49214(5) 0.12484(4) 0.02275(16) Uani 1 1 d . . . . .
Si3 Si 0.47628(6) 0.65483(5) 0.19558(4) 0.02341(17) Uani 1 1 d . . . . .
C15 C 0.8112(2) 0.60393(18) 0.28601(14) 0.0252(6) Uani 1 1 d . . . . .
H15 H 0.857937 0.610689 0.318244 0.030 Uiso 1 1 calc R U . . .
C10 C 0.7069(2) 0.53812(18) 0.14895(13) 0.0234(6) Uani 1 1 d . . . . .
H10 H 0.698601 0.511895 0.111164 0.028 Uiso 1 1 calc R U . . .
C6 C 0.7990(2) 0.37787(18) 0.30575(14) 0.0258(6) Uani 1 1 d . . . . .
H6 H 0.860470 0.372279 0.303712 0.031 Uiso 1 1 calc R U . . .
C12 C 0.5941(2) 0.61547(18) 0.21147(14) 0.0235(6) Uani 1 1 d . . . . .
C9 C 0.7991(2) 0.53450(18) 0.17686(14) 0.0229(6) Uani 1 1 d . . . . .
C7 C 0.7463(2) 0.34862(17) 0.25236(14) 0.0242(6) Uani 1 1 d . . . . .
H7 H 0.781089 0.329048 0.223198 0.029 Uiso 1 1 calc R U . . .
C14 C 0.7301(2) 0.63770(18) 0.29963(14) 0.0255(6) Uani 1 1 d . . . . .
H14 H 0.736642 0.662245 0.338175 0.031 Uiso 1 1 calc R U . . .
C4 C 0.7037(2) 0.43805(18) 0.38806(13) 0.0232(6) Uani 1 1 d . . . . .
C8 C 0.6524(2) 0.34203(17) 0.23266(14) 0.0243(6) Uani 1 1 d . . . . .
H8 H 0.640934 0.315203 0.195291 0.029 Uiso 1 1 calc R U . . .
C11 C 0.6252(2) 0.57052(17) 0.16305(14) 0.0227(6) Uani 1 1 d . . . . .
H11 H 0.578172 0.559436 0.131932 0.027 Uiso 1 1 calc R U . . .
C5 C 0.7812(2) 0.41358(18) 0.36152(14) 0.0255(6) Uani 1 1 d . . . . .
H5 H 0.833997 0.423775 0.387809 0.031 Uiso 1 1 calc R U . . .
C13 C 0.6420(2) 0.64302(17) 0.26883(14) 0.0239(6) Uani 1 1 d . . . . .
H13 H 0.605028 0.671874 0.291483 0.029 Uiso 1 1 calc R U . . .
C2 C 0.5573(2) 0.40797(18) 0.30962(14) 0.0239(6) Uani 1 1 d . . . . .
H2 H 0.496641 0.419641 0.310003 0.029 Uiso 1 1 calc R U . . .
C16 C 0.8389(2) 0.56247(19) 0.23560(14) 0.0249(6) Uani 1 1 d . . . . .
H16 H 0.899850 0.550137 0.242856 0.030 Uiso 1 1 calc R U . . .
C1 C 0.5715(2) 0.36572(17) 0.25515(14) 0.0232(6) Uani 1 1 d . . . . .
C3 C 0.6106(2) 0.43687(18) 0.36316(13) 0.0247(6) Uani 1 1 d . . . . .
H3 H 0.575394 0.462055 0.389403 0.030 Uiso 1 1 calc R U . . .
C20 C 0.4738(2) 0.3059(2) 0.12439(15) 0.0311(7) Uani 1 1 d . . . . .
H20 H 0.411844 0.295068 0.106049 0.037 Uiso 1 1 calc R U . . .
C50 C 0.8655(2) 0.38531(19) 0.10973(16) 0.0304(7) Uani 1 1 d . . . . .
H50 H 0.885536 0.360463 0.149786 0.037 Uiso 1 1 calc R U . . .
C29 C 0.6395(2) 0.5421(2) 0.49145(14) 0.0308(7) Uani 1 1 d . . . . .
H29 H 0.579913 0.518619 0.481259 0.037 Uiso 1 1 calc R U . . .
C44 C 0.8689(2) 0.5455(2) 0.04781(15) 0.0303(7) Uani 1 1 d . . . . .
H44 H 0.921880 0.531028 0.027877 0.036 Uiso 1 1 calc R U . . .
C32 C 0.8467(2) 0.4948(2) 0.49795(16) 0.0354(8) Uani 1 1 d . . . . .
H32 H 0.883313 0.455939 0.480160 0.042 Uiso 1 1 calc R U . . .
C26 C 0.7035(3) 0.3773(2) 0.51995(15) 0.0334(8) Uani 1 1 d . . . . .
H26 H 0.715965 0.391046 0.564208 0.040 Uiso 1 1 calc R U . . .
C52 C 0.7703(2) 0.3556(2) 0.08991(17) 0.0370(8) Uani 1 1 d . . . . .
H52A H 0.730125 0.376360 0.117066 0.055 Uiso 1 1 calc R U . . .
H52B H 0.769992 0.300791 0.092504 0.055 Uiso 1 1 calc R U . . .
H52C H 0.750749 0.371116 0.047704 0.055 Uiso 1 1 calc R U . . .
C30 C 0.6382(3) 0.6144(2) 0.45128(17) 0.0392(8) Uani 1 1 d . . . . .
H30A H 0.693422 0.642233 0.461870 0.059 Uiso 1 1 calc R U . . .
H30B H 0.588195 0.646040 0.458825 0.059 Uiso 1 1 calc R U . . .
H30C H 0.632369 0.600378 0.407946 0.059 Uiso 1 1 calc R U . . .
C41 C 0.4041(2) 0.5897(2) 0.13915(15) 0.0306(7) Uani 1 1 d . . . . .
H41 H 0.423971 0.537360 0.149662 0.037 Uiso 1 1 calc R U . . .
C35 C 0.4849(3) 0.7550(2) 0.16351(17) 0.0356(8) Uani 1 1 d . . . . .
H35 H 0.521785 0.783861 0.196249 0.043 Uiso 1 1 calc R U . . .
C38 C 0.4168(2) 0.66384(19) 0.26853(15) 0.0293(7) Uani 1 1 d . . . . .
H38 H 0.353528 0.673744 0.252816 0.035 Uiso 1 1 calc R U . . .
C22 C 0.5289(3) 0.2373(2) 0.10571(18) 0.0420(9) Uani 1 1 d . . . . .
H22A H 0.591939 0.247191 0.117074 0.063 Uiso 1 1 calc R U . . .
H22B H 0.517049 0.229523 0.061398 0.063 Uiso 1 1 calc R U . . .
H22C H 0.512011 0.192265 0.126973 0.063 Uiso 1 1 calc R U . . .
C17 C 0.3631(2) 0.3871(2) 0.21380(15) 0.0293(7) Uani 1 1 d . . . . .
H17 H 0.384787 0.439809 0.211668 0.035 Uiso 1 1 calc R U . . .
C21 C 0.4999(3) 0.3791(2) 0.09106(17) 0.0429(9) Uani 1 1 d . . . . .
H21A H 0.461599 0.420460 0.100543 0.064 Uiso 1 1 calc R U . . .
H21B H 0.492783 0.370580 0.046760 0.064 Uiso 1 1 calc R U . . .
H21C H 0.561571 0.391788 0.105101 0.064 Uiso 1 1 calc R U . . .
C47 C 0.9991(2) 0.5105(2) 0.16366(15) 0.0283(6) Uani 1 1 d . . . . .
H47 H 0.997336 0.560134 0.184609 0.034 Uiso 1 1 calc R U . . .
C27 C 0.6061(3) 0.3488(2) 0.50902(19) 0.0479(10) Uani 1 1 d . . . . .
H27A H 0.566290 0.388827 0.519085 0.072 Uiso 1 1 calc R U . . .
H27B H 0.599435 0.305194 0.535117 0.072 Uiso 1 1 calc R U . . .
H27C H 0.591318 0.334564 0.465988 0.072 Uiso 1 1 calc R U . . .
C43 C 0.4136(3) 0.6006(2) 0.06950(16) 0.0385(8) Uani 1 1 d . . . . .
H43A H 0.383703 0.646910 0.054682 0.058 Uiso 1 1 calc R U . . .
H43B H 0.386709 0.557876 0.046153 0.058 Uiso 1 1 calc R U . . .
H43C H 0.476311 0.603717 0.064191 0.058 Uiso 1 1 calc R U . . .
C33 C 0.8735(3) 0.5713(3) 0.4717(2) 0.0510(11) Uani 1 1 d . . . . .
H33A H 0.854504 0.572764 0.427507 0.076 Uiso 1 1 calc R U . . .
H33B H 0.937832 0.577072 0.479233 0.076 Uiso 1 1 calc R U . . .
H33C H 0.845209 0.612172 0.491672 0.076 Uiso 1 1 calc R U . . .
C31 C 0.6466(3) 0.5634(2) 0.56100(16) 0.0474(10) Uani 1 1 d . . . . .
H31A H 0.646378 0.517648 0.585602 0.071 Uiso 1 1 calc R U . . .
H31B H 0.596292 0.594957 0.568074 0.071 Uiso 1 1 calc R U . . .
H31C H 0.701681 0.590963 0.572774 0.071 Uiso 1 1 calc R U . . .
C18 C 0.3149(2) 0.3826(2) 0.27281(17) 0.0378(8) Uani 1 1 d . . . . .
H18A H 0.284178 0.334409 0.273593 0.057 Uiso 1 1 calc R U . . .
H18B H 0.272102 0.423550 0.272365 0.057 Uiso 1 1 calc R U . . .
H18C H 0.358559 0.386928 0.309246 0.057 Uiso 1 1 calc R U . . .
C36 C 0.5335(3) 0.7621(2) 0.10489(18) 0.0459(10) Uani 1 1 d . . . . .
H36A H 0.586370 0.730438 0.109575 0.069 Uiso 1 1 calc R U . . .
H36B H 0.550548 0.814429 0.099633 0.069 Uiso 1 1 calc R U . . .
H36C H 0.493748 0.745819 0.068904 0.069 Uiso 1 1 calc R U . . .
C51 C 0.9298(3) 0.3559(2) 0.06409(19) 0.0443(9) Uani 1 1 d . . . . .
H51A H 0.914907 0.379903 0.024130 0.066 Uiso 1 1 calc R U . . .
H51B H 0.923422 0.301391 0.059549 0.066 Uiso 1 1 calc R U . . .
H51C H 0.990876 0.367973 0.080247 0.066 Uiso 1 1 calc R U . . .
C39 C 0.4442(3) 0.7298(2) 0.31377(18) 0.0438(9) Uani 1 1 d . . . . .
H39A H 0.500729 0.717929 0.338062 0.066 Uiso 1 1 calc R U . . .
H39B H 0.398827 0.736744 0.341085 0.066 Uiso 1 1 calc R U . . .
H39C H 0.450201 0.775922 0.290502 0.066 Uiso 1 1 calc R U . . .
C46 C 0.7875(3) 0.5270(3) 0.00057(17) 0.0464(10) Uani 1 1 d . . . . .
H46A H 0.787518 0.473422 -0.009261 0.070 Uiso 1 1 calc R U . . .
H46B H 0.790409 0.556311 -0.036766 0.070 Uiso 1 1 calc R U . . .
H46C H 0.733308 0.539628 0.017951 0.070 Uiso 1 1 calc R U . . .
C49 C 1.0709(2) 0.5180(2) 0.11921(18) 0.0412(9) Uani 1 1 d . . . . .
H49A H 1.075196 0.470746 0.097046 0.062 Uiso 1 1 calc R U . . .
H49B H 1.128118 0.529438 0.142792 0.062 Uiso 1 1 calc R U . . .
H49C H 1.054512 0.558492 0.089928 0.062 Uiso 1 1 calc R U . . .
C48 C 1.0320(3) 0.4524(2) 0.21526(18) 0.0411(9) Uani 1 1 d . . . . .
H48A H 0.986966 0.446625 0.242968 0.062 Uiso 1 1 calc R U . . .
H48B H 1.086988 0.470549 0.238334 0.062 Uiso 1 1 calc R U . . .
H48C H 1.042656 0.403890 0.196614 0.062 Uiso 1 1 calc R U . . .
C23 C 0.4504(2) 0.22598(19) 0.24737(16) 0.0333(7) Uani 1 1 d . . . . .
H23 H 0.503311 0.195480 0.240444 0.040 Uiso 1 1 calc R U . . .
C28 C 0.7685(3) 0.3118(2) 0.50848(19) 0.0461(10) Uani 1 1 d . . . . .
H28A H 0.758071 0.296346 0.465479 0.069 Uiso 1 1 calc R U . . .
H28B H 0.758338 0.269053 0.534719 0.069 Uiso 1 1 calc R U . . .
H28C H 0.829614 0.329050 0.518098 0.069 Uiso 1 1 calc R U . . .
C24 C 0.4496(3) 0.2295(2) 0.31873(18) 0.0481(10) Uani 1 1 d . . . . .
H24A H 0.502482 0.255915 0.337546 0.072 Uiso 1 1 calc R U . . .
H24B H 0.449127 0.178509 0.335194 0.072 Uiso 1 1 calc R U . . .
H24C H 0.396802 0.256391 0.327874 0.072 Uiso 1 1 calc R U . . .
C34 C 0.8751(3) 0.4928(3) 0.56869(18) 0.0492(10) Uani 1 1 d . . . . .
H34A H 0.839873 0.529084 0.588703 0.074 Uiso 1 1 calc R U . . .
H34B H 0.937820 0.505798 0.577405 0.074 Uiso 1 1 calc R U . . .
H34C H 0.865467 0.442415 0.584246 0.074 Uiso 1 1 calc R U . . .
C40 C 0.4157(3) 0.5892(2) 0.30534(17) 0.0425(9) Uani 1 1 d . . . . .
H40A H 0.396032 0.548163 0.277366 0.064 Uiso 1 1 calc R U . . .
H40B H 0.375007 0.594183 0.336234 0.064 Uiso 1 1 calc R U . . .
H40C H 0.475210 0.578503 0.325562 0.064 Uiso 1 1 calc R U . . .
C19 C 0.2896(3) 0.3769(3) 0.15726(18) 0.0492(11) Uani 1 1 d . . . . .
H19A H 0.315055 0.386937 0.119355 0.074 Uiso 1 1 calc R U . . .
H19B H 0.241105 0.411942 0.160790 0.074 Uiso 1 1 calc R U . . .
H19C H 0.267155 0.325349 0.156559 0.074 Uiso 1 1 calc R U . . .
C42 C 0.3029(3) 0.5925(3) 0.1463(2) 0.0525(12) Uani 1 1 d . . . . .
H42A H 0.294343 0.578155 0.188086 0.079 Uiso 1 1 calc R U . . .
H42B H 0.270789 0.557522 0.117225 0.079 Uiso 1 1 calc R U . . .
H42C H 0.280580 0.643426 0.137948 0.079 Uiso 1 1 calc R U . . .
C25 C 0.3673(3) 0.1812(2) 0.2168(2) 0.0529(11) Uani 1 1 d . . . . .
H25A H 0.313279 0.206079 0.226117 0.079 Uiso 1 1 calc R U . . .
H25B H 0.369044 0.129897 0.232891 0.079 Uiso 1 1 calc R U . . .
H25C H 0.367827 0.179707 0.172356 0.079 Uiso 1 1 calc R U . . .
C37 C 0.3943(3) 0.7973(3) 0.1525(2) 0.0665(14) Uani 1 1 d . . . . .
H37A H 0.357048 0.774137 0.118071 0.100 Uiso 1 1 calc R U . . .
H37B H 0.404603 0.850016 0.143022 0.100 Uiso 1 1 calc R U . . .
H37C H 0.364634 0.794151 0.189361 0.100 Uiso 1 1 calc R U . . .
K1 K 0.73414(6) 0.21019(4) 0.32347(4) 0.03674(18) Uani 1 1 d . . . . .
C45 C 0.8746(3) 0.6325(2) 0.05644(18) 0.0515(11) Uani 1 1 d . . . . .
H45A H 0.819435 0.651053 0.069429 0.077 Uiso 1 1 calc R U . . .
H45B H 0.884009 0.656183 0.017616 0.077 Uiso 1 1 calc R U . . .
H45C H 0.924000 0.644792 0.087679 0.077 Uiso 1 1 calc R U . . .

loop_
_atom_site_aniso_label
_atom_site_aniso_U_11
_atom_site_aniso_U_22
_atom_site_aniso_U_33
_atom_site_aniso_U_23
_atom_site_aniso_U_13
_atom_site_aniso_U_12
La1 0.01327(7) 0.01518(7) 0.01511(7) 0.00013(6) 0.00172(5) -0.00004(6)
Si1 0.0220(4) 0.0233(4) 0.0244(4) -0.0012(3) 0.0010(3) -0.0017(3)
Si2 0.0282(4) 0.0286(4) 0.0204(4) -0.0014(3) 0.0025(3) -0.0012(4)
Si4 0.0194(4) 0.0247(4) 0.0248(4) -0.0005(3) 0.0054(3) 0.0007(3)
Si3 0.0193(4) 0.0234(4) 0.0280(4) 0.0019(3) 0.0047(3) 0.0005(3)
C15 0.0229(15) 0.0251(15) 0.0270(15) -0.0019(12) 0.0001(12) -0.0026(12)
C10 0.0229(14) 0.0273(15) 0.0204(14) -0.0010(11) 0.0045(11) 0.0012(12)
C6 0.0190(14) 0.0277(16) 0.0308(16) 0.0006(12) 0.0037(12) 0.0013(12)
C12 0.0203(14) 0.0262(15) 0.0242(14) 0.0003(11) 0.0038(12) -0.0002(12)
C9 0.0193(14) 0.0257(15) 0.0246(14) -0.0002(11) 0.0059(11) 0.0017(12)
C7 0.0262(15) 0.0228(15) 0.0248(15) -0.0010(11) 0.0082(12) 0.0016(12)
C14 0.0277(16) 0.0239(15) 0.0251(15) -0.0046(11) 0.0046(12) -0.0029(12)
C4 0.0241(15) 0.0261(15) 0.0194(14) 0.0009(11) 0.0028(11) -0.0027(12)
C8 0.0277(16) 0.0225(15) 0.0229(14) -0.0029(11) 0.0037(12) -0.0008(12)
C11 0.0196(14) 0.0252(15) 0.0232(14) 0.0012(11) 0.0022(11) -0.0003(12)
C5 0.0220(14) 0.0287(16) 0.0245(15) 0.0018(12) -0.0018(12) 0.0041(12)
C13 0.0254(15) 0.0217(15) 0.0255(15) -0.0044(11) 0.0066(12) 0.0008(12)
C2 0.0188(14) 0.0269(16) 0.0265(15) 0.0012(12) 0.0052(12) -0.0026(12)
C16 0.0175(13) 0.0306(16) 0.0268(15) 0.0005(12) 0.0039(12) -0.0008(12)
C1 0.0230(14) 0.0228(15) 0.0235(14) 0.0009(11) 0.0018(12) -0.0003(12)
C3 0.0256(15) 0.0286(16) 0.0211(14) 0.0003(11) 0.0076(12) 0.0010(13)
C20 0.0304(17) 0.0353(19) 0.0271(16) -0.0040(13) 0.0012(13) 0.0000(14)
C50 0.0331(18) 0.0285(17) 0.0314(17) -0.0030(13) 0.0105(14) -0.0021(14)
C29 0.0346(18) 0.0326(18) 0.0260(16) -0.0025(13) 0.0070(14) 0.0012(15)
C44 0.0288(16) 0.0374(19) 0.0250(16) 0.0005(13) 0.0048(13) 0.0051(14)
C32 0.0328(17) 0.041(2) 0.0307(17) -0.0026(14) -0.0025(14) -0.0024(16)
C26 0.042(2) 0.0359(19) 0.0227(16) 0.0027(13) 0.0040(14) -0.0021(16)
C52 0.0357(19) 0.041(2) 0.0352(18) -0.0069(15) 0.0069(15) -0.0086(16)
C30 0.045(2) 0.034(2) 0.040(2) 0.0029(15) 0.0135(17) 0.0066(17)
C41 0.0216(15) 0.0343(18) 0.0360(18) 0.0005(14) 0.0037(13) -0.0049(13)
C35 0.0365(19) 0.0295(18) 0.040(2) 0.0081(14) 0.0039(16) -0.0010(15)
C38 0.0237(15) 0.0298(17) 0.0354(17) -0.0013(13) 0.0077(13) 0.0039(13)
C22 0.038(2) 0.047(2) 0.040(2) -0.0145(17) 0.0026(17) 0.0041(18)
C17 0.0262(16) 0.0317(17) 0.0295(16) -0.0001(13) 0.0017(13) 0.0028(13)
C21 0.052(2) 0.048(2) 0.0296(18) 0.0044(16) 0.0122(17) 0.003(2)
C47 0.0207(13) 0.0321(16) 0.0330(16) -0.0011(13) 0.0068(12) 0.0006(13)
C27 0.051(2) 0.045(2) 0.050(2) 0.0120(18) 0.014(2) -0.009(2)
C43 0.0307(18) 0.051(2) 0.0337(19) 0.0003(16) 0.0018(15) -0.0032(17)
C33 0.039(2) 0.059(3) 0.053(2) 0.006(2) -0.0026(19) -0.017(2)
C31 0.067(3) 0.046(2) 0.0298(19) -0.0071(16) 0.0117(19) 0.011(2)
C18 0.0259(17) 0.050(2) 0.039(2) -0.0021(16) 0.0084(15) 0.0021(16)
C36 0.046(2) 0.050(2) 0.041(2) 0.0140(17) 0.0019(18) -0.016(2)
C51 0.048(2) 0.034(2) 0.055(2) -0.0086(17) 0.0231(19) 0.0029(18)
C39 0.053(2) 0.035(2) 0.048(2) -0.0111(16) 0.0203(19) 0.0022(18)
C46 0.036(2) 0.077(3) 0.0262(18) 0.0072(18) 0.0051(15) 0.000(2)
C49 0.0242(16) 0.055(2) 0.047(2) -0.0057(18) 0.0138(15) -0.0014(17)
C48 0.0341(19) 0.045(2) 0.042(2) 0.0039(17) -0.0036(16) 0.0077(17)
C23 0.0346(18) 0.0238(16) 0.0412(19) 0.0022(14) 0.0031(15) -0.0028(14)
C28 0.053(2) 0.036(2) 0.048(2) 0.0035(17) 0.0049(19) 0.0048(19)
C24 0.063(3) 0.037(2) 0.045(2) 0.0129(17) 0.007(2) 0.000(2)
C34 0.051(2) 0.059(3) 0.0325(19) -0.0037(18) -0.0127(17) -0.011(2)
C40 0.054(2) 0.040(2) 0.038(2) 0.0005(16) 0.0229(18) -0.0053(19)
C19 0.037(2) 0.069(3) 0.039(2) -0.0035(19) -0.0044(17) 0.021(2)
C42 0.0260(19) 0.083(3) 0.049(2) -0.012(2) 0.0059(17) -0.016(2)
C25 0.048(2) 0.039(2) 0.071(3) 0.000(2) 0.002(2) -0.018(2)
C37 0.064(3) 0.053(3) 0.084(3) 0.028(3) 0.017(3) 0.032(3)
K1 0.0494(5) 0.0267(4) 0.0358(4) 0.0013(3) 0.0116(3) -0.0020(3)
C45 0.082(3) 0.036(2) 0.038(2) 0.0096(16) 0.012(2) 0.006(2)

loop_
_atom_type_symbol
_atom_type_description
_atom_type_scat_dispersion_real
_atom_type_scat_dispersion_imag
_atom_type_scat_source
C C 0.0033 0.0016 'International Tables Vol C Tables 4.2.6.8 and 6.1.1.4'
H H 0.0000 0.0000 'International Tables Vol C Tables 4.2.6.8 and 6.1.1.4'
K K 0.2009 0.2494 'International Tables Vol C Tables 4.2.6.8 and 6.1.1.4'
La La -0.2871 2.4523 'International Tables Vol C Tables 4.2.6.8 and 6.1.1.4'
Si Si 0.0817 0.0704 'International Tables Vol C Tables 4.2.6.8 and 6.1.1.4'

loop_
_exptl_crystal_face_index_h
_exptl_crystal_face_index_k
_exptl_crystal_face_index_l
_exptl_crystal_face_perp_dist
0 -1 4 0.0760
3 -2 -9 0.0870
4 -7 -1 0.1170
-3 5 2 0.0950
-4 -3 5 0.0700
5 1 -6 0.0670
5 -2 4 0.0340
-5 2 -4 0.0210
4 9 0 0.1210
-3 -6 2 0.1140

loop_
_geom_angle_atom_site_label_1
_geom_angle_atom_site_label_2
_geom_angle_atom_site_label_3
_geom_angle
_geom_angle_site_symmetry_1
_geom_angle_site_symmetry_3
_geom_angle_publ_flag
C15 La1 C10 76.99(9) . . ?
C15 La1 C12 77.84(9) . . ?
C15 La1 C9 57.15(9) . . ?
C15 La1 C14 30.15(9) . . ?
C15 La1 C4 96.69(9) . . ?
C15 La1 C8 147.74(9) . . ?
C15 La1 C13 56.95(9) . . ?
C15 La1 C16 30.08(9) . . ?
C15 La1 C1 174.27(9) . . ?
C15 La1 K1 40.34(7) . 2_655 ?
C10 La1 C12 57.86(9) . . ?
C10 La1 C9 30.13(9) . . ?
C10 La1 C14 84.85(9) . . ?
C10 La1 C4 169.13(9) . . ?
C10 La1 C8 94.82(9) . . ?
C10 La1 C13 77.16(9) . . ?
C10 La1 C16 56.57(9) . . ?
C10 La1 C1 107.31(9) . . ?
C10 La1 K1 43.71(7) . 2_655 ?
C6 La1 C15 96.09(10) . . ?
C6 La1 C10 113.29(9) . . ?
C6 La1 C12 170.01(9) . . ?
C6 La1 C9 91.38(9) . . ?
C6 La1 C7 30.80(9) . . ?
C6 La1 C14 120.08(10) . . ?
C6 La1 C4 58.08(9) . . ?
C6 La1 C8 58.14(9) . . ?
C6 La1 C11 142.37(9) . . ?
C6 La1 C5 30.58(9) . . ?
C6 La1 C13 149.40(9) . . ?
C6 La1 C2 86.71(10) . . ?
C6 La1 C16 85.19(10) . . ?
C6 La1 C1 78.80(9) . . ?
C6 La1 C3 78.61(9) . . ?
C6 La1 K1 125.83(7) . 2_655 ?
C12 La1 C9 78.67(9) . . ?
C12 La1 C1 107.58(9) . . ?
C12 La1 K1 45.04(6) . 2_655 ?
C9 La1 K1 42.79(6) . 2_655 ?
C7 La1 C15 118.36(10) . . ?
C7 La1 C10 96.20(9) . . ?
C7 La1 C12 147.26(9) . . ?
C7 La1 C9 87.02(9) . . ?
C7 La1 C14 147.40(10) . . ?
C7 La1 C4 78.88(9) . . ?
C7 La1 C8 30.53(9) . . ?
C7 La1 C11 118.47(9) . . ?
C7 La1 C5 58.31(9) . . ?
C7 La1 C13 172.43(9) . . ?
C7 La1 C2 78.54(9) . . ?
C7 La1 C16 96.30(10) . . ?
C7 La1 C1 57.98(9) . . ?
C7 La1 C3 86.60(9) . . ?
C7 La1 K1 129.75(7) . 2_655 ?
C14 La1 C12 57.21(9) . . ?
C14 La1 C9 77.65(9) . . ?
C14 La1 C4 94.09(9) . . ?
C14 La1 C8 177.87(9) . . ?
C14 La1 C13 29.68(9) . . ?
C14 La1 C16 57.27(9) . . ?
C14 La1 C1 152.16(9) . . ?
C14 La1 K1 41.20(6) . 2_655 ?
C4 La1 C12 130.01(9) . . ?
C4 La1 C9 139.15(9) . . ?
C4 La1 C1 78.46(9) . . ?
C4 La1 K1 133.84(6) . 2_655 ?
C8 La1 C12 124.30(9) . . ?
C8 La1 C9 101.02(9) . . ?
C8 La1 C4 85.84(9) . . ?
C8 La1 C13 152.22(9) . . ?
C8 La1 C16 120.85(9) . . ?
C8 La1 C1 29.85(9) . . ?
C8 La1 K1 138.34(6) . 2_655 ?
C11 La1 C15 84.91(9) . . ?
C11 La1 C10 30.30(9) . . ?
C11 La1 C12 30.24(8) . . ?
C11 La1 C9 57.71(9) . . ?
C11 La1 C14 76.97(9) . . ?
C11 La1 C4 159.38(9) . . ?
C11 La1 C8 103.77(9) . . ?
C11 La1 C5 169.20(9) . . ?
C11 La1 C13 56.86(9) . . ?
C11 La1 C16 77.04(9) . . ?
C11 La1 C1 100.71(9) . . ?
C11 La1 K1 44.57(7) . 2_655 ?
C5 La1 C15 88.11(10) . . ?
C5 La1 C10 139.56(9) . . ?
C5 La1 C12 154.42(9) . . ?
C5 La1 C9 111.52(9) . . ?
C5 La1 C14 100.82(10) . . ?
C5 La1 C4 30.10(9) . . ?
C5 La1 C8 78.07(9) . . ?
C5 La1 C13 124.97(9) . . ?
C5 La1 C16 92.82(10) . . ?
C5 La1 C1 86.17(9) . . ?
C5 La1 K1 127.89(7) . 2_655 ?
C13 La1 C12 30.03(9) . . ?
C13 La1 C9 85.41(9) . . ?
C13 La1 C4 107.01(9) . . ?
C13 La1 C1 127.20(9) . . ?
C13 La1 K1 42.69(6) . 2_655 ?
C2 La1 C15 148.02(9) . . ?
C2 La1 C10 130.87(9) . . ?
C2 La1 C12 102.66(9) . . ?
C2 La1 C9 154.81(9) . . ?
C2 La1 C14 124.62(9) . . ?
C2 La1 C4 58.04(9) . . ?
C2 La1 C8 57.06(9) . . ?
C2 La1 C11 111.86(9) . . ?
C2 La1 C5 78.22(9) . . ?
C2 La1 C13 108.51(9) . . ?
C2 La1 C16 171.02(9) . . ?
C2 La1 C1 30.15(9) . . ?
C2 La1 K1 147.40(7) . 2_655 ?
C16 La1 C12 85.67(9) . . ?
C16 La1 C9 29.66(9) . . ?
C16 La1 C4 113.96(9) . . ?
C16 La1 C13 77.06(9) . . ?
C16 La1 C1 150.03(9) . . ?
C16 La1 K1 40.66(7) . 2_655 ?
C1 La1 C9 125.04(9) . . ?
C1 La1 K1 145.24(6) . 2_655 ?
C3 La1 C15 118.94(9) . . ?
C3 La1 C10 160.07(10) . . ?
C3 La1 C12 111.23(9) . . ?
C3 La1 C9 169.03(9) . . ?
C3 La1 C14 103.36(9) . . ?
C3 La1 C4 30.34(9) . . ?
C3 La1 C8 77.63(9) . . ?
C3 La1 C11 133.26(9) . . ?
C3 La1 C5 57.51(10) . . ?
C3 La1 C13 100.88(9) . . ?
C3 La1 C2 30.49(9) . . ?
C3 La1 C16 142.89(9) . . ?
C3 La1 C1 57.78(9) . . ?
C3 La1 K1 142.21(7) . 2_655 ?
C1 Si1 C20 113.96(15) . . ?
C1 Si1 C17 111.95(15) . . ?
C20 Si1 C17 105.95(15) . . ?
C23 Si1 C1 106.10(15) . . ?
C23 Si1 C20 107.14(16) . . ?
C23 Si1 C17 111.74(16) . . ?
C4 Si2 C29 110.65(15) . . ?
C4 Si2 C32 111.93(15) . . ?
C4 Si2 C26 106.39(15) . . ?
C29 Si2 C32 113.72(17) . . ?
C26 Si2 C29 107.65(16) . . ?
C26 Si2 C32 106.03(16) . . ?
C9 Si4 C50 114.85(14) . . ?
C9 Si4 C44 109.70(15) . . ?
C9 Si4 C47 107.69(14) . . ?
C50 Si4 C47 108.54(16) . . ?
C44 Si4 C50 109.71(15) . . ?
C44 Si4 C47 105.95(15) . . ?
C12 Si3 C41 110.00(15) . . ?
C12 Si3 C35 107.43(15) . . ?
C12 Si3 C38 113.65(14) . . ?
C41 Si3 C38 106.99(15) . . ?
C35 Si3 C41 112.23(16) . . ?
C35 Si3 C38 106.58(16) . . ?
La1 C15 H15 130.2 . . ?
La1 C15 K1 104.17(10) . 2_655 ?
C14 C15 La1 75.71(18) . . ?
C14 C15 H15 112.1 . . ?
C14 C15 K1 77.90(18) . 2_655 ?
C16 C15 La1 76.19(18) . . ?
C16 C15 H15 112.1 . . ?
C16 C15 C14 135.8(3) . . ?
C16 C15 K1 76.77(18) . 2_655 ?
K1 C15 H15 125.6 2_655 . ?
La1 C10 H10 130.5 . . ?
La1 C10 K1 100.07(9) . 2_655 ?
C9 C10 La1 78.52(17) . . ?
C9 C10 H10 111.2 . . ?
C9 C10 K1 74.49(18) . 2_655 ?
C11 C10 La1 74.28(17) . . ?
C11 C10 H10 111.2 . . ?
C11 C10 C9 137.6(3) . . ?
C11 C10 K1 78.89(18) . 2_655 ?
K1 C10 H10 129.5 2_655 . ?
La1 C6 H6 130.3 . . ?
La1 C6 K1 123.01(11) . . ?
C7 C6 La1 74.98(18) . . ?
C7 C6 H6 112.3 . . ?
C7 C6 C5 135.4(3) . . ?
C7 C6 K1 66.99(17) . . ?
C5 C6 La1 76.64(18) . . ?
C5 C6 H6 112.3 . . ?
C5 C6 K1 102.5(2) . . ?
K1 C6 H6 103.3 . . ?
La1 C12 K1 97.36(9) . 2_655 ?
Si3 C12 La1 140.92(15) . . ?
Si3 C12 K1 121.65(13) . 2_655 ?
C11 C12 La1 71.70(17) . . ?
C11 C12 Si3 116.7(2) . . ?
C11 C12 C13 130.0(3) . . ?
C11 C12 K1 76.75(17) . 2_655 ?
C13 C12 La1 74.08(17) . . ?
C13 C12 Si3 112.9(2) . . ?
C13 C12 K1 72.73(17) . 2_655 ?
La1 C9 K1 99.45(9) . 2_655 ?
Si4 C9 La1 140.73(15) . . ?
Si4 C9 K1 119.81(13) . 2_655 ?
C10 C9 La1 71.35(16) . . ?
C10 C9 Si4 114.6(2) . . ?
C10 C9 K1 79.09(18) . 2_655 ?
C16 C9 La1 72.50(16) . . ?
C16 C9 Si4 115.9(2) . . ?
C16 C9 C10 129.4(3) . . ?
C16 C9 K1 73.21(18) . 2_655 ?
La1 C7 H7 129.6 . . ?
La1 C7 K1 132.85(11) . . ?
C6 C7 La1 74.22(18) . . ?
C6 C7 H7 112.5 . . ?
C6 C7 C8 135.0(3) . . ?
C6 C7 K1 86.27(18) . . ?
C8 C7 La1 77.49(18) . . ?
C8 C7 H7 112.5 . . ?
C8 C7 K1 88.05(18) . . ?
K1 C7 H7 97.4 . . ?
La1 C14 H14 131.9 . . ?
La1 C14 K1 102.77(9) . 2_655 ?
C15 C14 La1 74.14(18) . . ?
C15 C14 H14 112.4 . . ?
C15 C14 K1 75.18(18) . 2_655 ?
C13 C14 La1 76.37(18) . . ?
C13 C14 C15 135.2(3) . . ?
C13 C14 H14 112.4 . . ?
C13 C14 K1 79.39(18) . 2_655 ?
K1 C14 H14 125.2 2_655 . ?
Si2 C4 La1 145.12(15) . . ?
C5 C4 La1 72.18(17) . . ?
C5 C4 Si2 115.4(2) . . ?
C5 C4 C3 130.5(3) . . ?
C3 C4 La1 71.55(16) . . ?
C3 C4 Si2 113.6(2) . . ?
La1 C8 H8 135.9 . . ?
La1 C8 K1 118.69(10) . . ?
C7 C8 La1 71.98(17) . . ?
C7 C8 H8 111.7 . . ?
C7 C8 C1 136.6(3) . . ?
C7 C8 K1 65.36(17) . . ?
C1 C8 La1 77.20(18) . . ?
C1 C8 H8 111.7 . . ?
C1 C8 K1 106.26(19) . . ?
K1 C8 H8 100.7 . . ?
La1 C11 H11 130.0 . . ?
La1 C11 K1 99.34(9) . 2_655 ?
C10 C11 La1 75.42(17) . . ?
C10 C11 C12 138.2(3) . . ?
C10 C11 H11 110.9 . . ?
C10 C11 K1 75.53(18) . 2_655 ?
C12 C11 La1 78.06(17) . . ?
C12 C11 H11 110.9 . . ?
C12 C11 K1 77.57(17) . 2_655 ?
K1 C11 H11 130.6 2_655 . ?
La1 C5 H5 133.5 . . ?
C6 C5 La1 72.78(18) . . ?
C6 C5 C4 136.7(3) . . ?
C6 C5 H5 111.7 . . ?
C4 C5 La1 77.72(17) . . ?
C4 C5 H5 111.7 . . ?
La1 C13 H13 134.5 . . ?
La1 C13 K1 100.45(9) . 2_655 ?
C12 C13 La1 75.89(17) . . ?
C12 C13 H13 111.8 . . ?
C12 C13 K1 81.19(17) . 2_655 ?
C14 C13 La1 73.95(18) . . ?
C14 C13 C12 136.5(3) . . ?
C14 C13 H13 111.8 . . ?
C14 C13 K1 74.31(17) . 2_655 ?
K1 C13 H13 124.8 2_655 . ?
La1 C2 H2 129.5 . . ?
C1 C2 La1 78.54(17) . . ?
C1 C2 H2 111.5 . . ?
C3 C2 La1 74.50(17) . . ?
C3 C2 H2 111.5 . . ?
C3 C2 C1 137.1(3) . . ?
La1 C16 H16 132.3 . . ?
La1 C16 K1 103.20(10) . 2_655 ?
C15 C16 La1 73.74(17) . . ?
C15 C16 C9 137.3(3) . . ?
C15 C16 H16 111.4 . . ?
C15 C16 K1 76.19(19) . 2_655 ?
C9 C16 La1 77.84(17) . . ?
C9 C16 H16 111.4 . . ?
C9 C16 K1 80.08(18) . 2_655 ?
K1 C16 H16 124.3 2_655 . ?
Si1 C1 La1 145.61(15) . . ?
C8 C1 La1 72.94(17) . . ?
C8 C1 Si1 113.8(2) . . ?
C8 C1 C2 130.8(3) . . ?
C2 C1 La1 71.31(17) . . ?
C2 C1 Si1 114.9(2) . . ?
La1 C3 H3 129.9 . . ?
C4 C3 La1 78.11(17) . . ?
C4 C3 H3 111.3 . . ?
C2 C3 La1 75.00(16) . . ?
C2 C3 C4 137.5(3) . . ?
C2 C3 H3 111.3 . . ?
Si1 C20 H20 104.7 . . ?
C22 C20 Si1 118.6(3) . . ?
C22 C20 H20 104.7 . . ?
C22 C20 C21 110.5(3) . . ?
C21 C20 Si1 112.2(2) . . ?
C21 C20 H20 104.7 . . ?
Si4 C50 H50 105.6 . . ?
C52 C50 Si4 117.4(3) . . ?
C52 C50 H50 105.6 . . ?
C52 C50 C51 109.9(3) . . ?
C51 C50 Si4 111.8(2) . . ?
C51 C50 H50 105.6 . . ?
Si2 C29 H29 105.8 . . ?
C30 C29 Si2 114.6(2) . . ?
C30 C29 H29 105.8 . . ?
C30 C29 C31 110.3(3) . . ?
C31 C29 Si2 113.8(3) . . ?
C31 C29 H29 105.8 . . ?
Si4 C44 H44 105.9 . . ?
C46 C44 Si4 117.1(3) . . ?
C46 C44 H44 105.9 . . ?
C46 C44 C45 108.7(3) . . ?
C45 C44 Si4 112.6(2) . . ?
C45 C44 H44 105.9 . . ?
Si2 C32 H32 106.0 . . ?
C33 C32 Si2 114.2(3) . . ?
C33 C32 H32 106.0 . . ?
C33 C32 C34 109.7(3) . . ?
C34 C32 Si2 114.3(3) . . ?
C34 C32 H32 106.0 . . ?
Si2 C26 H26 107.0 . . ?
C27 C26 Si2 113.5(3) . . ?
C27 C26 H26 107.0 . . ?
C27 C26 C28 109.9(3) . . ?
C28 C26 Si2 112.1(2) . . ?
C28 C26 H26 107.0 . . ?
C50 C52 H52A 109.5 . . ?
C50 C52 H52B 109.5 . . ?
C50 C52 H52C 109.5 . . ?
H52A C52 H52B 109.5 . . ?
H52A C52 H52C 109.5 . . ?
H52B C52 H52C 109.5 . . ?
C29 C30 H30A 109.5 . . ?
C29 C30 H30B 109.5 . . ?
C29 C30 H30C 109.5 . . ?
H30A C30 H30B 109.5 . . ?
H30A C30 H30C 109.5 . . ?
H30B C30 H30C 109.5 . . ?
Si3 C41 H41 106.2 . . ?
C43 C41 Si3 116.0(2) . . ?
C43 C41 H41 106.2 . . ?
C43 C41 C42 107.7(3) . . ?
C42 C41 Si3 113.8(3) . . ?
C42 C41 H41 106.2 . . ?
Si3 C35 H35 105.7 . . ?
C36 C35 Si3 115.8(3) . . ?
C36 C35 H35 105.7 . . ?
C37 C35 Si3 113.8(3) . . ?
C37 C35 H35 105.7 . . ?
C37 C35 C36 109.3(3) . . ?
Si3 C38 H38 104.9 . . ?
C39 C38 Si3 118.2(2) . . ?
C39 C38 H38 104.9 . . ?
C40 C38 Si3 113.3(2) . . ?
C40 C38 H38 104.9 . . ?
C40 C38 C39 109.2(3) . . ?
C20 C22 H22A 109.5 . . ?
C20 C22 H22B 109.5 . . ?
C20 C22 H22C 109.5 . . ?
H22A C22 H22B 109.5 . . ?
H22A C22 H22C 109.5 . . ?
H22B C22 H22C 109.5 . . ?
Si1 C17 H17 106.1 . . ?
C18 C17 Si1 117.4(2) . . ?
C18 C17 H17 106.1 . . ?
C18 C17 C19 106.7(3) . . ?
C19 C17 Si1 113.6(2) . . ?
C19 C17 H17 106.1 . . ?
C20 C21 H21A 109.5 . . ?
C20 C21 H21B 109.5 . . ?
C20 C21 H21C 109.5 . . ?
H21A C21 H21B 109.5 . . ?
H21A C21 H21C 109.5 . . ?
H21B C21 H21C 109.5 . . ?
Si4 C47 H47 105.9 . . ?
C49 C47 Si4 115.6(2) . . ?
C49 C47 H47 105.9 . . ?
C49 C47 C48 108.8(3) . . ?
C48 C47 Si4 113.9(2) . . ?
C48 C47 H47 105.9 . . ?
C26 C27 H27A 109.5 . . ?
C26 C27 H27B 109.5 . . ?
C26 C27 H27C 109.5 . . ?
H27A C27 H27B 109.5 . . ?
H27A C27 H27C 109.5 . . ?
H27B C27 H27C 109.5 . . ?
C41 C43 H43A 109.5 . . ?
C41 C43 H43B 109.5 . . ?
C41 C43 H43C 109.5 . . ?
H43A C43 H43B 109.5 . . ?
H43A C43 H43C 109.5 . . ?
H43B C43 H43C 109.5 . . ?
C32 C33 H33A 109.5 . . ?
C32 C33 H33B 109.5 . . ?
C32 C33 H33C 109.5 . . ?
H33A C33 H33B 109.5 . . ?
H33A C33 H33C 109.5 . . ?
H33B C33 H33C 109.5 . . ?
C29 C31 H31A 109.5 . . ?
C29 C31 H31B 109.5 . . ?
C29 C31 H31C 109.5 . . ?
H31A C31 H31B 109.5 . . ?
H31A C31 H31C 109.5 . . ?
H31B C31 H31C 109.5 . . ?
C17 C18 H18A 109.5 . . ?
C17 C18 H18B 109.5 . . ?
C17 C18 H18C 109.5 . . ?
H18A C18 H18B 109.5 . . ?
H18A C18 H18C 109.5 . . ?
H18B C18 H18C 109.5 . . ?
C35 C36 H36A 109.5 . . ?
C35 C36 H36B 109.5 . . ?
C35 C36 H36C 109.5 . . ?
H36A C36 H36B 109.5 . . ?
H36A C36 H36C 109.5 . . ?
H36B C36 H36C 109.5 . . ?
C50 C51 H51A 109.5 . . ?
C50 C51 H51B 109.5 . . ?
C50 C51 H51C 109.5 . . ?
H51A C51 H51B 109.5 . . ?
H51A C51 H51C 109.5 . . ?
H51B C51 H51C 109.5 . . ?
C38 C39 H39A 109.5 . . ?
C38 C39 H39B 109.5 . . ?
C38 C39 H39C 109.5 . . ?
H39A C39 H39B 109.5 . . ?
H39A C39 H39C 109.5 . . ?
H39B C39 H39C 109.5 . . ?
C44 C46 H46A 109.5 . . ?
C44 C46 H46B 109.5 . . ?
C44 C46 H46C 109.5 . . ?
H46A C46 H46B 109.5 . . ?
H46A C46 H46C 109.5 . . ?
H46B C46 H46C 109.5 . . ?
C47 C49 H49A 109.5 . . ?
C47 C49 H49B 109.5 . . ?
C47 C49 H49C 109.5 . . ?
H49A C49 H49B 109.5 . . ?
H49A C49 H49C 109.5 . . ?
H49B C49 H49C 109.5 . . ?
C47 C48 H48A 109.5 . . ?
C47 C48 H48B 109.5 . . ?
C47 C48 H48C 109.5 . . ?
H48A C48 H48B 109.5 . . ?
H48A C48 H48C 109.5 . . ?
H48B C48 H48C 109.5 . . ?
Si1 C23 H23 106.3 . . ?
C24 C23 Si1 113.4(2) . . ?
C24 C23 H23 106.3 . . ?
C24 C23 C25 109.9(3) . . ?
C25 C23 Si1 114.0(3) . . ?
C25 C23 H23 106.3 . . ?
C26 C28 H28A 109.5 . . ?
C26 C28 H28B 109.5 . . ?
C26 C28 H28C 109.5 . . ?
H28A C28 H28B 109.5 . . ?
H28A C28 H28C 109.5 . . ?
H28B C28 H28C 109.5 . . ?
C23 C24 H24A 109.5 . . ?
C23 C24 H24B 109.5 . . ?
C23 C24 H24C 109.5 . . ?
H24A C24 H24B 109.5 . . ?
H24A C24 H24C 109.5 . . ?
H24B C24 H24C 109.5 . . ?
C32 C34 H34A 109.5 . . ?
C32 C34 H34B 109.5 . . ?
C32 C34 H34C 109.5 . . ?
H34A C34 H34B 109.5 . . ?
H34A C34 H34C 109.5 . . ?
H34B C34 H34C 109.5 . . ?
C38 C40 H40A 109.5 . . ?
C38 C40 H40B 109.5 . . ?
C38 C40 H40C 109.5 . . ?
H40A C40 H40B 109.5 . . ?
H40A C40 H40C 109.5 . . ?
H40B C40 H40C 109.5 . . ?
C17 C19 H19A 109.5 . . ?
C17 C19 H19B 109.5 . . ?
C17 C19 H19C 109.5 . . ?
H19A C19 H19B 109.5 . . ?
H19A C19 H19C 109.5 . . ?
H19B C19 H19C 109.5 . . ?
C41 C42 H42A 109.5 . . ?
C41 C42 H42B 109.5 . . ?
C41 C42 H42C 109.5 . . ?
H42A C42 H42B 109.5 . . ?
H42A C42 H42C 109.5 . . ?
H42B C42 H42C 109.5 . . ?
C23 C25 H25A 109.5 . . ?
C23 C25 H25B 109.5 . . ?
C23 C25 H25C 109.5 . . ?
H25A C25 H25B 109.5 . . ?
H25A C25 H25C 109.5 . . ?
H25B C25 H25C 109.5 . . ?
C35 C37 H37A 109.5 . . ?
C35 C37 H37B 109.5 . . ?
C35 C37 H37C 109.5 . . ?
H37A C37 H37B 109.5 . . ?
H37A C37 H37C 109.5 . . ?
H37B C37 H37C 109.5 . . ?
La1 K1 H36A 92.6(3) 2_645 2_645 ?
La1 K1 H45A 99.13(9) 2_645 2_645 ?
C15 K1 La1 35.49(6) 2_645 2_645 ?
C15 K1 C10 65.99(8) 2_645 2_645 ?
C15 K1 C6 121.63(8) 2_645 . ?
C15 K1 C12 66.95(8) 2_645 2_645 ?
C15 K1 C9 50.95(8) 2_645 2_645 ?
C15 K1 C14 26.92(8) 2_645 2_645 ?
C15 K1 C8 86.06(8) 2_645 . ?
C15 K1 C11 71.58(8) 2_645 2_645 ?
C15 K1 C16 27.04(8) 2_645 2_645 ?
C15 K1 H36A 124.6(3) 2_645 2_645 ?
C15 K1 H45A 111.6(4) 2_645 2_645 ?
C10 K1 La1 36.23(5) 2_645 2_645 ?
C10 K1 C12 49.09(8) 2_645 2_645 ?
C10 K1 C8 151.97(8) 2_645 . ?
C10 K1 C11 25.58(7) 2_645 2_645 ?
C10 K1 H36A 78.7(4) 2_645 2_645 ?
C10 K1 H45A 65.6(2) 2_645 2_645 ?
C6 K1 La1 130.10(6) . 2_645 ?
C6 K1 C10 146.01(8) . 2_645 ?
C6 K1 C12 100.63(8) . 2_645 ?
C6 K1 C8 49.04(8) . . ?
C6 K1 C11 120.92(8) . 2_645 ?
C6 K1 H36A 70.4(4) . 2_645 ?
C6 K1 H45A 125.8(2) . 2_645 ?
C12 K1 La1 37.60(6) 2_645 2_645 ?
C12 K1 H36A 57.7(3) 2_645 2_645 ?
C12 K1 H45A 109.2(4) 2_645 2_645 ?
C9 K1 La1 37.76(5) 2_645 2_645 ?
C9 K1 C10 26.42(8) 2_645 2_645 ?
C9 K1 C6 167.76(8) 2_645 . ?
C9 K1 C12 67.91(8) 2_645 2_645 ?
C9 K1 C8 131.83(8) 2_645 . ?
C9 K1 C11 49.65(8) 2_645 2_645 ?
C9 K1 H36A 105.0(4) 2_645 2_645 ?
C9 K1 H45A 64.30(16) 2_645 2_645 ?
C7 K1 La1 116.66(6) . 2_645 ?
C7 K1 C15 97.04(9) . 2_645 ?
C7 K1 C10 149.51(8) . 2_645 ?
C7 K1 C6 26.74(8) . . ?
C7 K1 C12 101.64(8) . 2_645 ?
C7 K1 C9 147.98(9) . 2_645 ?
C7 K1 C14 81.68(8) . 2_645 ?
C7 K1 C8 26.59(8) . . ?
C7 K1 C11 127.02(9) . 2_645 ?
C7 K1 C16 122.38(9) . 2_645 ?
C7 K1 H36A 92.7(4) . 2_645 ?
C7 K1 H45A 144.07(14) . 2_645 ?
C14 K1 La1 36.04(6) 2_645 2_645 ?
C14 K1 C10 72.22(8) 2_645 2_645 ?
C14 K1 C6 101.08(8) 2_645 . ?
C14 K1 C12 49.59(8) 2_645 2_645 ?
C14 K1 C9 68.48(8) 2_645 2_645 ?
C14 K1 C8 81.90(8) 2_645 . ?
C14 K1 C11 65.13(8) 2_645 2_645 ?
C14 K1 H36A 103.45(15) 2_645 2_645 ?
C14 K1 H45A 132.78(17) 2_645 2_645 ?
C8 K1 La1 116.95(6) . 2_645 ?
C8 K1 C12 119.07(8) . 2_645 ?
C8 K1 C11 143.73(8) . 2_645 ?
C8 K1 H36A 118.7(4) . 2_645 ?
C8 K1 H45A 131.7(5) . 2_645 ?
C11 K1 La1 36.09(5) 2_645 2_645 ?
C11 K1 C12 25.68(7) 2_645 2_645 ?
C11 K1 H36A 59.6(4) 2_645 2_645 ?
C11 K1 H45A 83.9(4) 2_645 2_645 ?
C16 K1 La1 36.13(6) 2_645 2_645 ?
C16 K1 C10 49.20(8) 2_645 2_645 ?
C16 K1 C6 148.28(8) 2_645 . ?
C16 K1 C12 73.70(8) 2_645 2_645 ?
C16 K1 C9 26.71(8) 2_645 2_645 ?
C16 K1 C14 51.04(8) 2_645 2_645 ?
C16 K1 C8 105.58(8) 2_645 . ?
C16 K1 C11 65.64(8) 2_645 2_645 ?
C16 K1 H36A 125.2(4) 2_645 2_645 ?
C16 K1 H45A 84.6(3) 2_645 2_645 ?
H36A K1 H45A 88.6 2_645 2_645 ?
C44 C45 K1 116.8(2) . 2_655 ?
C44 C45 H45A 109.5 . . ?
C44 C45 H45B 109.5 . . ?
C44 C45 H45C 109.5 . . ?
K1 C45 H45A 32.6 2_655 . ?
K1 C45 H45B 127.6 2_655 . ?
K1 C45 H45C 77.3 2_655 . ?
H45A C45 H45B 109.5 . . ?
H45A C45 H45C 109.5 . . ?
H45B C45 H45C 109.5 . . ?

loop_
_geom_bond_atom_site_label_1
_geom_bond_atom_site_label_2
_geom_bond_distance
_geom_bond_site_symmetry_2
_geom_bond_publ_flag
La1 C15 2.703(3) . ?
La1 C10 2.710(3) . ?
La1 C6 2.647(3) . ?
La1 C12 2.777(3) . ?
La1 C9 2.803(3) . ?
La1 C7 2.657(3) . ?
La1 C14 2.723(3) . ?
La1 C4 2.767(3) . ?
La1 C8 2.728(3) . ?
La1 C11 2.695(3) . ?
La1 C5 2.696(3) . ?
La1 C13 2.754(3) . ?
La1 C2 2.689(3) . ?
La1 C16 2.735(3) . ?
La1 C1 2.782(3) . ?
La1 C3 2.683(3) . ?
La1 K1 4.5150(8) 2_655 ?
Si1 C1 1.897(3) . ?
Si1 C20 1.904(3) . ?
Si1 C17 1.909(3) . ?
Si1 C23 1.895(3) . ?
Si2 C4 1.891(3) . ?
Si2 C29 1.903(4) . ?
Si2 C32 1.909(4) . ?
Si2 C26 1.903(4) . ?
Si4 C9 1.895(3) . ?
Si4 C50 1.902(3) . ?
Si4 C44 1.895(3) . ?
Si4 C47 1.905(3) . ?
Si3 C12 1.883(3) . ?
Si3 C41 1.901(3) . ?
Si3 C35 1.892(4) . ?
Si3 C38 1.908(3) . ?
C15 H15 0.9300 . ?
C15 C14 1.412(4) . ?
C15 C16 1.411(4) . ?
C15 K1 3.015(3) 2_655 ?
C10 H10 0.9300 . ?
C10 C9 1.435(4) . ?
C10 C11 1.413(4) . ?
C10 K1 3.168(3) 2_655 ?
C6 H6 0.9300 . ?
C6 C7 1.409(4) . ?
C6 C5 1.410(4) . ?
C6 K1 3.125(3) . ?
C12 C11 1.430(4) . ?
C12 C13 1.433(4) . ?
C12 K1 3.221(3) 2_655 ?
C9 C16 1.419(4) . ?
C9 K1 3.109(3) 2_655 ?
C7 H7 0.9300 . ?
C7 C8 1.419(4) . ?
C7 K1 2.882(3) . ?
C14 H14 0.9300 . ?
C14 C13 1.403(4) . ?
C14 K1 3.049(3) 2_655 ?
C4 C5 1.421(4) . ?
C4 C3 1.429(4) . ?
C8 H8 0.9300 . ?
C8 C1 1.420(4) . ?
C8 K1 3.169(3) . ?
C11 H11 0.9300 . ?
C11 K1 3.211(3) 2_655 ?
C5 H5 0.9300 . ?
C13 H13 0.9300 . ?
C13 K1 3.113(3) 2_655 ?
C2 H2 0.9300 . ?
C2 C1 1.426(4) . ?
C2 C3 1.413(4) . ?
C16 H16 0.9300 . ?
C16 K1 3.022(3) 2_655 ?
C3 H3 0.9300 . ?
C20 H20 0.9800 . ?
C20 C22 1.536(5) . ?
C20 C21 1.540(5) . ?
C50 H50 0.9800 . ?
C50 C52 1.526(5) . ?
C50 C51 1.547(5) . ?
C29 H29 0.9800 . ?
C29 C30 1.531(5) . ?
C29 C31 1.537(5) . ?
C44 H44 0.9800 . ?
C44 C46 1.522(5) . ?
C44 C45 1.532(5) . ?
C32 H32 0.9800 . ?
C32 C33 1.525(5) . ?
C32 C34 1.533(5) . ?
C26 H26 0.9800 . ?
C26 C27 1.530(5) . ?
C26 C28 1.541(5) . ?
C52 H52A 0.9600 . ?
C52 H52B 0.9600 . ?
C52 H52C 0.9600 . ?
C30 H30A 0.9600 . ?
C30 H30B 0.9600 . ?
C30 H30C 0.9600 . ?
C41 H41 0.9800 . ?
C41 C43 1.539(5) . ?
C41 C42 1.540(5) . ?
C35 H35 0.9800 . ?
C35 C36 1.539(5) . ?
C35 C37 1.535(5) . ?
C38 H38 0.9800 . ?
C38 C39 1.532(5) . ?
C38 C40 1.527(5) . ?
C22 H22A 0.9600 . ?
C22 H22B 0.9600 . ?
C22 H22C 0.9600 . ?
C17 H17 0.9800 . ?
C17 C18 1.540(5) . ?
C17 C19 1.547(5) . ?
C21 H21A 0.9600 . ?
C21 H21B 0.9600 . ?
C21 H21C 0.9600 . ?
C47 H47 0.9800 . ?
C47 C49 1.532(4) . ?
C47 C48 1.541(5) . ?
C27 H27A 0.9600 . ?
C27 H27B 0.9600 . ?
C27 H27C 0.9600 . ?
C43 H43A 0.9600 . ?
C43 H43B 0.9600 . ?
C43 H43C 0.9600 . ?
C33 H33A 0.9600 . ?
C33 H33B 0.9600 . ?
C33 H33C 0.9600 . ?
C31 H31A 0.9600 . ?
C31 H31B 0.9600 . ?
C31 H31C 0.9600 . ?
C18 H18A 0.9600 . ?
C18 H18B 0.9600 . ?
C18 H18C 0.9600 . ?
C36 H36A 0.9600 . ?
C36 H36B 0.9600 . ?
C36 H36C 0.9600 . ?
C51 H51A 0.9600 . ?
C51 H51B 0.9600 . ?
C51 H51C 0.9600 . ?
C39 H39A 0.9600 . ?
C39 H39B 0.9600 . ?
C39 H39C 0.9600 . ?
C46 H46A 0.9600 . ?
C46 H46B 0.9600 . ?
C46 H46C 0.9600 . ?
C49 H49A 0.9600 . ?
C49 H49B 0.9600 . ?
C49 H49C 0.9600 . ?
C48 H48A 0.9600 . ?
C48 H48B 0.9600 . ?
C48 H48C 0.9600 . ?
C23 H23 0.9800 . ?
C23 C24 1.542(5) . ?
C23 C25 1.546(5) . ?
C28 H28A 0.9600 . ?
C28 H28B 0.9600 . ?
C28 H28C 0.9600 . ?
C24 H24A 0.9600 . ?
C24 H24B 0.9600 . ?
C24 H24C 0.9600 . ?
C34 H34A 0.9600 . ?
C34 H34B 0.9600 . ?
C34 H34C 0.9600 . ?
C40 H40A 0.9600 . ?
C40 H40B 0.9600 . ?
C40 H40C 0.9600 . ?
C19 H19A 0.9600 . ?
C19 H19B 0.9600 . ?
C19 H19C 0.9600 . ?
C42 H42A 0.9600 . ?
C42 H42B 0.9600 . ?
C42 H42C 0.9600 . ?
C25 H25A 0.9600 . ?
C25 H25B 0.9600 . ?
C25 H25C 0.9600 . ?
C37 H37A 0.9600 . ?
C37 H37B 0.9600 . ?
C37 H37C 0.9600 . ?
K1 H45A 2.740(5) 2_645 ?
C45 H45A 0.9600 . ?
C45 H45B 0.9600 . ?
C45 H45C 0.9600 . ?

loop_
_geom_torsion_atom_site_label_1
_geom_torsion_atom_site_label_2
_geom_torsion_atom_site_label_3
_geom_torsion_atom_site_label_4
_geom_torsion
_geom_torsion_site_symmetry_1
_geom_torsion_site_symmetry_2
_geom_torsion_site_symmetry_3
_geom_torsion_site_symmetry_4
_geom_torsion_publ_flag
La1 C15 C14 C13 -50.7(4) . . . . ?
La1 C15 C14 K1 -108.23(7) . . . 2_655 ?
La1 C15 C16 C9 50.3(4) . . . . ?
La1 C15 C16 K1 108.46(8) . . . 2_655 ?
La1 C10 C9 Si4 138.08(19) . . . . ?
La1 C10 C9 C16 -46.6(3) . . . . ?
La1 C10 C9 K1 -103.97(7) . . . 2_655 ?
La1 C10 C11 C12 52.3(4) . . . . ?
La1 C10 C11 K1 103.91(7) . . . 2_655 ?
La1 C6 C7 C8 -53.1(4) . . . . ?
La1 C6 C7 K1 -136.61(9) . . . . ?
La1 C6 C5 C4 49.2(4) . . . . ?
La1 C12 C11 C10 -51.5(4) . . . . ?
La1 C12 C11 K1 -102.51(7) . . . 2_655 ?
La1 C12 C13 C14 47.3(4) . . . . ?
La1 C12 C13 K1 103.19(7) . . . 2_655 ?
La1 C9 C16 C15 -49.1(4) . . . . ?
La1 C9 C16 K1 -105.95(7) . . . 2_655 ?
La1 C7 C8 C1 -46.9(4) . . . . ?
La1 C7 C8 K1 -134.80(9) . . . . ?
La1 C14 C13 C12 -47.8(4) . . . . ?
La1 C14 C13 K1 -106.07(7) . . . 2_655 ?
La1 C4 C5 C6 -47.8(4) . . . . ?
La1 C4 C3 C2 51.6(4) . . . . ?
La1 C8 C1 Si1 143.91(18) . . . . ?
La1 C8 C1 C2 -45.0(3) . . . . ?
La1 C2 C1 Si1 -143.46(18) . . . . ?
La1 C2 C1 C8 45.5(3) . . . . ?
La1 C2 C3 C4 -52.6(4) . . . . ?
Si2 C4 C5 La1 -143.25(19) . . . . ?
Si2 C4 C5 C6 169.0(3) . . . . ?
Si2 C4 C3 La1 142.94(18) . . . . ?
Si2 C4 C3 C2 -165.4(3) . . . . ?
Si4 C9 C16 La1 -138.53(19) . . . . ?
Si4 C9 C16 C15 172.4(3) . . . . ?
Si4 C9 C16 K1 115.52(19) . . . 2_655 ?
Si4 C44 C45 K1 -39.5(3) . . . 2_655 ?
Si3 C12 C11 La1 -138.49(19) . . . . ?
Si3 C12 C11 C10 170.0(3) . . . . ?
Si3 C12 C11 K1 119.01(19) . . . 2_655 ?
Si3 C12 C13 La1 139.09(18) . . . . ?
Si3 C12 C13 C14 -173.6(3) . . . . ?
Si3 C12 C13 K1 -117.71(17) . . . 2_655 ?
C15 C14 C13 La1 50.0(4) . . . . ?
C15 C14 C13 C12 2.1(7) . . . . ?
C15 C14 C13 K1 -56.1(4) . . . 2_655 ?
C10 C9 C16 La1 46.2(3) . . . . ?
C10 C9 C16 C15 -2.9(6) . . . . ?
C10 C9 C16 K1 -59.8(3) . . . 2_655 ?
C6 C7 C8 La1 52.0(4) . . . . ?
C6 C7 C8 C1 5.1(7) . . . . ?
C6 C7 C8 K1 -82.8(4) . . . . ?
C12 Si3 C35 C36 56.2(3) . . . . ?
C12 Si3 C35 C37 -175.9(3) . . . . ?
C9 Si4 C44 C46 -77.1(3) . . . . ?
C9 Si4 C44 C45 50.0(3) . . . . ?
C9 C10 C11 La1 -52.1(4) . . . . ?
C9 C10 C11 C12 0.2(7) . . . . ?
C9 C10 C11 K1 51.8(4) . . . 2_655 ?
C7 C6 C5 La1 -51.6(4) . . . . ?
C7 C6 C5 C4 -2.4(7) . . . . ?
C7 C8 C1 La1 45.4(4) . . . . ?
C7 C8 C1 Si1 -170.7(3) . . . . ?
C7 C8 C1 C2 0.4(6) . . . . ?
C14 C15 C16 La1 -51.9(4) . . . . ?
C14 C15 C16 C9 -1.6(7) . . . . ?
C14 C15 C16 K1 56.6(4) . . . 2_655 ?
C11 C10 C9 La1 50.8(4) . . . . ?
C11 C10 C9 Si4 -171.1(3) . . . . ?
C11 C10 C9 C16 4.3(6) . . . . ?
C11 C10 C9 K1 -53.1(4) . . . 2_655 ?
C11 C12 C13 La1 -48.3(3) . . . . ?
C11 C12 C13 C14 -1.0(6) . . . . ?
C11 C12 C13 K1 54.9(3) . . . 2_655 ?
C5 C6 C7 La1 52.2(4) . . . . ?
C5 C6 C7 C8 -0.9(7) . . . . ?
C5 C6 C7 K1 -84.4(4) . . . . ?
C5 C4 C3 La1 -44.8(3) . . . . ?
C5 C4 C3 C2 6.8(6) . . . . ?
C13 C12 C11 La1 49.1(3) . . . . ?
C13 C12 C11 C10 -2.4(6) . . . . ?
C13 C12 C11 K1 -53.4(3) . . . 2_655 ?
C16 C15 C14 La1 52.0(4) . . . . ?
C16 C15 C14 C13 1.3(7) . . . . ?
C16 C15 C14 K1 -56.2(4) . . . 2_655 ?
C1 Si1 C23 C24 53.7(3) . . . . ?
C1 Si1 C23 C25 -179.4(3) . . . . ?
C1 C2 C3 La1 53.1(4) . . . . ?
C1 C2 C3 C4 0.5(7) . . . . ?
C3 C4 C5 La1 44.6(3) . . . . ?
C3 C4 C5 C6 -3.2(6) . . . . ?
C3 C2 C1 La1 -51.8(4) . . . . ?
C3 C2 C1 Si1 164.7(3) . . . . ?
C3 C2 C1 C8 -6.3(6) . . . . ?
C20 Si1 C1 La1 61.7(3) . . . . ?
C20 Si1 C1 C8 -32.7(3) . . . . ?
C20 Si1 C1 C2 154.8(2) . . . . ?
C20 Si1 C23 C24 175.8(3) . . . . ?
C20 Si1 C23 C25 -57.3(3) . . . . ?
C50 Si4 C9 La1 20.3(3) . . . . ?
C50 Si4 C9 C10 -69.9(3) . . . . ?
C50 Si4 C9 C16 114.1(3) . . . . ?
C50 Si4 C9 K1 -161.22(15) . . . 2_655 ?
C50 Si4 C44 C46 50.0(3) . . . . ?
C50 Si4 C44 C45 177.0(3) . . . . ?
C29 Si2 C4 La1 55.6(3) . . . . ?
C29 Si2 C4 C5 150.7(2) . . . . ?
C29 Si2 C4 C3 -35.8(3) . . . . ?
C44 Si4 C9 La1 144.4(2) . . . . ?
C44 Si4 C9 C10 54.2(3) . . . . ?
C44 Si4 C9 C16 -121.8(3) . . . . ?
C44 Si4 C9 K1 -37.12(19) . . . 2_655 ?
C32 Si2 C4 La1 -72.4(3) . . . . ?
C32 Si2 C4 C5 22.8(3) . . . . ?
C32 Si2 C4 C3 -163.8(2) . . . . ?
C26 Si2 C4 La1 172.2(2) . . . . ?
C26 Si2 C4 C5 -92.6(3) . . . . ?
C26 Si2 C4 C3 80.9(3) . . . . ?
C41 Si3 C12 La1 -65.3(3) . . . . ?
C41 Si3 C12 C11 28.2(3) . . . . ?
C41 Si3 C12 C13 -158.1(2) . . . . ?
C41 Si3 C12 K1 118.64(16) . . . 2_655 ?
C41 Si3 C35 C36 -64.8(3) . . . . ?
C41 Si3 C35 C37 63.1(4) . . . . ?
C35 Si3 C12 La1 172.2(2) . . . . ?
C35 Si3 C12 C11 -94.3(3) . . . . ?
C35 Si3 C12 C13 79.4(3) . . . . ?
C35 Si3 C12 K1 -3.8(2) . . . 2_655 ?
C38 Si3 C12 La1 54.6(3) . . . . ?
C38 Si3 C12 C11 148.1(2) . . . . ?
C38 Si3 C12 C13 -38.2(3) . . . . ?
C38 Si3 C12 K1 -121.44(16) . . . 2_655 ?
C38 Si3 C35 C36 178.4(3) . . . . ?
C38 Si3 C35 C37 -53.7(3) . . . . ?
C17 Si1 C1 La1 -58.5(3) . . . . ?
C17 Si1 C1 C8 -152.9(2) . . . . ?
C17 Si1 C1 C2 34.5(3) . . . . ?
C17 Si1 C23 C24 -68.5(3) . . . . ?
C17 Si1 C23 C25 58.3(3) . . . . ?
C47 Si4 C9 La1 -100.7(2) . . . . ?
C47 Si4 C9 C10 169.0(2) . . . . ?
C47 Si4 C9 C16 -7.0(3) . . . . ?
C47 Si4 C9 K1 77.75(17) . . . 2_655 ?
C47 Si4 C44 C46 167.0(3) . . . . ?
C47 Si4 C44 C45 -66.0(3) . . . . ?
C46 C44 C45 K1 91.9(3) . . . 2_655 ?
C23 Si1 C1 La1 179.4(2) . . . . ?
C23 Si1 C1 C8 85.0(3) . . . . ?
C23 Si1 C1 C2 -87.6(3) . . . . ?
K1 C15 C14 La1 108.23(7) 2_655 . . . ?
K1 C15 C14 C13 57.5(4) 2_655 . . . ?
K1 C15 C16 La1 -108.46(8) 2_655 . . . ?
K1 C15 C16 C9 -58.2(4) 2_655 . . . ?
K1 C10 C9 La1 103.97(7) 2_655 . . . ?
K1 C10 C9 Si4 -117.94(19) 2_655 . . . ?
K1 C10 C9 C16 57.4(3) 2_655 . . . ?
K1 C10 C11 La1 -103.91(7) 2_655 . . . ?
K1 C10 C11 C12 -51.6(4) 2_655 . . . ?
K1 C6 C7 La1 136.61(9) . . . . ?
K1 C6 C7 C8 83.5(4) . . . . ?
K1 C6 C5 La1 -121.39(12) . . . . ?
K1 C6 C5 C4 -72.2(4) . . . . ?
K1 C12 C11 La1 102.51(7) 2_655 . . . ?
K1 C12 C11 C10 51.0(4) 2_655 . . . ?
K1 C12 C13 La1 -103.19(7) 2_655 . . . ?
K1 C12 C13 C14 -55.9(4) 2_655 . . . ?
K1 C9 C16 La1 105.95(7) 2_655 . . . ?
K1 C9 C16 C15 56.9(4) 2_655 . . . ?
K1 C7 C8 La1 134.80(9) . . . . ?
K1 C7 C8 C1 87.9(4) . . . . ?
K1 C14 C13 La1 106.07(7) 2_655 . . . ?
K1 C14 C13 C12 58.2(4) 2_655 . . . ?
K1 C8 C1 La1 116.52(12) . . . . ?
K1 C8 C1 Si1 -99.57(19) . . . . ?
K1 C8 C1 C2 71.5(4) . . . . ?
